data_7030812
loop_
_publ_author_name
'Komiya, Naruyoshi'
'Okada, Minoru'
'Fukumoto, Kanako'
'Iwata, Shotaro'
'Naota, Takeshi'

_publ_section_title
;
 Solid-state emission enhancement in vaulted
 trans-bis(salicylaldiminato)platinum(ii) crystals with halogen
 functionality.
;
_journal_issue 26
_journal_name_full 'Dalton transactions (Cambridge, England : 2003)'
_journal_page_first 10074
_journal_page_last 10085
_journal_paper_doi 10.1039/c4dt00560k
_journal_volume 43
_journal_year 2014
_chemical_formula_moiety 'C26 H32 Cl2 N2 O2 Pt'
_chemical_formula_sum 'C26 H32 Cl2 N2 O2 Pt'
_chemical_formula_weight 670.55
_space_group_IT_number 2
_symmetry_cell_setting triclinic
_symmetry_Int_Tables_number 2
_symmetry_space_group_name_Hall '-P 1'
_symmetry_space_group_name_H-M 'P -1'
_atom_sites_solution_hydrogens geom
_atom_sites_solution_primary direct
_atom_sites_solution_secondary difmap
_cell_angle_alpha 87.5780(19)
_cell_angle_beta 87.8354(18)
_cell_angle_gamma 84.4992(18)
_cell_formula_units_Z 4
_cell_length_a 10.5711(5)
_cell_length_b 11.6286(6)
_cell_length_c 20.5715(11)
_cell_measurement_reflns_used 41177
_cell_measurement_temperature 113
_cell_measurement_theta_max 27.45
_cell_measurement_theta_min 3.10
_cell_volume 2513.5(2)
_computing_cell_refinement 'RAPID AUTO'
_computing_data_collection 'RAPID AUTO (Rigaku, ????)'
_computing_data_reduction 'RAPID AUTO'
_computing_molecular_graphics 'CrystalStructure 4.0'
_computing_publication_material 'CrystalStructure 4.0 (Rigaku, 2010)'
_computing_structure_refinement 'SHELXL97 (Sheldrick, 2008)'
_computing_structure_solution 'SHELXS97 (Sheldrick, 2008)'
_diffrn_ambient_temperature 113
_diffrn_detector_area_resol_mean 10.000
_diffrn_measured_fraction_theta_full 0.996
_diffrn_measured_fraction_theta_max 0.996
_diffrn_measurement_device_type 'Rigaku R-AXIS RAPID'
_diffrn_measurement_method \w
_diffrn_radiation_type 'Mo K\a'
_diffrn_radiation_wavelength 0.71075
_diffrn_reflns_av_R_equivalents 0.0548
_diffrn_reflns_limit_h_max 13
_diffrn_reflns_limit_h_min -13
_diffrn_reflns_limit_k_max 15
_diffrn_reflns_limit_k_min -15
_diffrn_reflns_limit_l_max 26
_diffrn_reflns_limit_l_min -26
_diffrn_reflns_number 49919
_diffrn_reflns_theta_full 27.44
_diffrn_reflns_theta_max 27.44
_diffrn_standards_number 0
_exptl_absorpt_coefficient_mu 5.799
_exptl_absorpt_correction_T_max 0.314
_exptl_absorpt_correction_T_min 0.078
_exptl_absorpt_correction_type numerical
_exptl_absorpt_process_details 'NUMABS (Rigaku, 1999)'
_exptl_crystal_colour orange
_exptl_crystal_density_diffrn 1.772
_exptl_crystal_density_method 'not measured'
_exptl_crystal_description block
_exptl_crystal_F_000 1320.00
_exptl_crystal_size_max 0.300
_exptl_crystal_size_mid 0.300
_exptl_crystal_size_min 0.200
_refine_diff_density_max 0.980
_refine_diff_density_min -1.410
_refine_ls_extinction_method none
_refine_ls_goodness_of_fit_ref 1.089
_refine_ls_hydrogen_treatment constr
_refine_ls_number_parameters 595
_refine_ls_number_reflns 11434
_refine_ls_number_restraints 0
_refine_ls_R_factor_gt 0.0220
_refine_ls_shift/su_max 0.000
_refine_ls_structure_factor_coef Fsqd
_refine_ls_weighting_details 'w = 1/[\s^2^(Fo^2^)+(0.0004P)^2^+3.1671P] where P=(Fo^2^+2Fc^2^)/3'
_refine_ls_weighting_scheme calc
_refine_ls_wR_factor_ref 0.0554
_reflns_number_gt 10626
_reflns_number_total 11434
_reflns_threshold_expression F^2^>2.0\s(F^2^)
_cod_data_source_file c4dt00560k2.cif
_cod_data_source_block 3b
_cod_depositor_comments 'Adding full bibliography for 7030811--7030817.cif.'
_cod_original_cell_volume 2513.5(3)
_cod_database_code 7030812

loop_
_symmetry_equiv_pos_site_id
_symmetry_equiv_pos_as_xyz
1 +X,+Y,+Z
2 -X,-Y,-Z

loop_
_atom_site_label
_atom_site_type_symbol
_atom_site_fract_x
_atom_site_fract_y
_atom_site_fract_z
_atom_site_U_iso_or_equiv
_atom_site_adp_type
_atom_site_occupancy
_atom_site_symmetry_multiplicity
_atom_site_calc_flag
_atom_site_refinement_flags
Pt1 Pt 0.131850(10) 1.328810(9) 0.396060(5) 0.01533(4) Uani 1.0 2 d .
Pt2 Pt 0.351130(9) 0.653980(9) 0.086760(5) 0.01558(4) Uani 1.0 2 d .
Cl1 Cl 0.17018(8) 1.24229(8) 0.72969(4) 0.03411(19) Uani 1.0 2 d .
Cl2 Cl 0.09455(8) 1.39134(8) 0.06105(4) 0.03052(18) Uani 1.0 2 d .
Cl3 Cl 0.50796(8) 0.50642(8) 0.40560(4) 0.03288(18) Uani 1.0 2 d .
Cl4 Cl 0.19861(8) 0.82286(8) -0.22906(4) 0.03199(18) Uani 1.0 2 d .
O1 O 0.10443(19) 1.32828(18) 0.49240(10) 0.0213(5) Uani 1.0 2 d .
O2 O 0.16023(19) 1.33024(19) 0.30004(9) 0.0225(5) Uani 1.0 2 d .
O3 O 0.43462(19) 0.59871(19) 0.16895(10) 0.0227(5) Uani 1.0 2 d .
O4 O 0.26776(19) 0.7051(2) 0.00451(9) 0.0240(5) Uani 1.0 2 d .
N1 N 0.3142(2) 1.2611(2) 0.40179(11) 0.0161(5) Uani 1.0 2 d .
N2 N -0.0497(3) 1.3982(2) 0.38955(12) 0.0185(5) Uani 1.0 2 d .
N3 N 0.1783(3) 0.6816(3) 0.13104(11) 0.0191(5) Uani 1.0 2 d .
N4 N 0.5241(3) 0.6281(2) 0.04211(11) 0.0176(5) Uani 1.0 2 d .
C1 C 0.3166(3) 1.2496(3) 0.52096(14) 0.0183(6) Uani 1.0 2 d .
C2 C 0.1890(3) 1.2908(3) 0.53553(14) 0.0186(6) Uani 1.0 2 d .
C3 C 0.1459(3) 1.2896(3) 0.60131(14) 0.0208(6) Uani 1.0 2 d .
C4 C 0.2281(3) 1.2495(3) 0.64925(14) 0.0233(7) Uani 1.0 2 d .
C5 C 0.3548(3) 1.2115(3) 0.63633(15) 0.0246(7) Uani 1.0 2 d .
C6 C 0.3972(3) 1.2125(3) 0.57240(14) 0.0244(7) Uani 1.0 2 d .
C7 C -0.0428(3) 1.4279(3) 0.27065(14) 0.0191(6) Uani 1.0 2 d .
C8 C 0.0803(3) 1.3733(3) 0.25646(14) 0.0187(6) Uani 1.0 2 d .
C9 C 0.1208(3) 1.3620(3) 0.19076(14) 0.0217(6) Uani 1.0 2 d .
C10 C 0.0435(3) 1.4060(3) 0.14185(14) 0.0212(6) Uani 1.0 2 d .
C11 C -0.0777(3) 1.4617(3) 0.15463(15) 0.0242(7) Uani 1.0 2 d .
C12 C -0.1187(3) 1.4705(3) 0.21815(15) 0.0227(7) Uani 1.0 2 d .
C13 C 0.3705(3) 1.2388(3) 0.45599(14) 0.0199(6) Uani 1.0 2 d .
C14 C -0.0995(3) 1.4346(3) 0.33494(14) 0.0194(6) Uani 1.0 2 d .
C15 C 0.3914(3) 1.2313(3) 0.34198(13) 0.0207(6) Uani 1.0 2 d .
C16 C 0.3508(3) 1.1239(3) 0.31185(14) 0.0210(6) Uani 1.0 2 d .
C17 C 0.3598(3) 1.0157(3) 0.35584(15) 0.0240(7) Uani 1.0 2 d .
C18 C 0.2983(3) 0.9156(3) 0.32772(16) 0.0278(7) Uani 1.0 2 d .
C19 C 0.1552(3) 0.9390(3) 0.31765(14) 0.0240(7) Uani 1.0 2 d .
C20 C 0.0757(3) 0.9569(3) 0.38071(15) 0.0266(7) Uani 1.0 2 d .
C21 C -0.0579(3) 1.0150(3) 0.37113(14) 0.0232(7) Uani 1.0 2 d .
C22 C -0.1375(3) 1.0220(3) 0.43498(15) 0.0256(7) Uani 1.0 2 d .
C23 C -0.2626(3) 1.0997(3) 0.43129(16) 0.0274(7) Uani 1.0 2 d .
C24 C -0.2462(3) 1.2277(3) 0.41665(14) 0.0213(6) Uani 1.0 2 d .
C25 C -0.1739(3) 1.2838(3) 0.46775(13) 0.0196(6) Uani 1.0 2 d .
C26 C -0.1366(3) 1.4033(3) 0.44797(14) 0.0202(6) Uani 1.0 2 d .
C27 C 0.2490(3) 0.6237(3) 0.24090(14) 0.0192(6) Uani 1.0 2 d .
C28 C 0.3792(3) 0.5946(3) 0.22722(14) 0.0192(6) Uani 1.0 2 d .
C29 C 0.4590(3) 0.5592(3) 0.27949(14) 0.0217(6) Uani 1.0 2 d .
C30 C 0.4079(3) 0.5514(3) 0.34192(14) 0.0221(7) Uani 1.0 2 d .
C31 C 0.2796(3) 0.5791(3) 0.35681(14) 0.0252(7) Uani 1.0 2 d .
C32 C 0.2025(3) 0.6141(3) 0.30588(14) 0.0228(7) Uani 1.0 2 d .
C33 C 0.4512(3) 0.6730(3) -0.06858(13) 0.0191(6) Uani 1.0 2 d .
C34 C 0.3226(3) 0.7097(3) -0.05372(14) 0.0187(6) Uani 1.0 2 d .
C35 C 0.2449(3) 0.7558(3) -0.10494(14) 0.0222(7) Uani 1.0 2 d .
C36 C 0.2943(3) 0.7599(3) -0.16744(14) 0.0233(7) Uani 1.0 2 d .
C37 C 0.4192(3) 0.7182(3) -0.18383(14) 0.0252(7) Uani 1.0 2 d .
C38 C 0.4954(3) 0.6751(3) -0.13416(14) 0.0232(7) Uani 1.0 2 d .
C39 C 0.1579(3) 0.6627(3) 0.19252(14) 0.0205(6) Uani 1.0 2 d .
C40 C 0.5429(3) 0.6360(3) -0.02035(14) 0.0204(6) Uani 1.0 2 d .
C41 C 0.0661(3) 0.7315(3) 0.09417(14) 0.0215(7) Uani 1.0 2 d .
C42 C 0.0717(3) 0.8593(3) 0.07786(14) 0.0232(7) Uani 1.0 2 d .
C43 C 0.0707(3) 0.9357(3) 0.13638(15) 0.0237(7) Uani 1.0 2 d .
C44 C 0.1018(3) 1.0588(3) 0.11863(16) 0.0283(7) Uani 1.0 2 d .
C45 C 0.2362(3) 1.0668(3) 0.08879(15) 0.0262(7) Uani 1.0 2 d .
C46 C 0.3415(3) 1.0216(4) 0.13329(15) 0.0294(8) Uani 1.0 2 d .
C47 C 0.4720(3) 1.0034(3) 0.09962(15) 0.0248(7) Uani 1.0 2 d .
C48 C 0.5781(3) 0.9624(3) 0.14576(15) 0.0246(7) Uani 1.0 2 d .
C49 C 0.7041(3) 0.9201(3) 0.11156(16) 0.0266(7) Uani 1.0 2 d .
C50 C 0.6986(3) 0.8110(3) 0.07373(14) 0.0212(6) Uani 1.0 2 d .
C51 C 0.6700(3) 0.7056(3) 0.11679(14) 0.0192(6) Uani 1.0 2 d .
C52 C 0.6393(3) 0.6011(3) 0.08059(14) 0.0189(6) Uani 1.0 2 d .
H3 H 0.0605 1.3165 0.6125 0.0250 Uiso 1.0 2 calc R
H5 H 0.4101 1.1858 0.6704 0.0295 Uiso 1.0 2 calc R
H6 H 0.4837 1.1873 0.5625 0.0292 Uiso 1.0 2 calc R
H9 H 0.2021 1.3238 0.1803 0.0260 Uiso 1.0 2 calc R
H11 H -0.1298 1.4924 0.1202 0.0291 Uiso 1.0 2 calc R
H12 H -0.2015 1.5067 0.2274 0.0272 Uiso 1.0 2 calc R
H13 H 0.4582 1.2121 0.4526 0.0239 Uiso 1.0 2 calc R
H14 H -0.1841 1.4701 0.3379 0.0233 Uiso 1.0 2 calc R
H15A H 0.4822 1.2179 0.3528 0.0248 Uiso 1.0 2 calc R
H15B H 0.3822 1.2972 0.3099 0.0248 Uiso 1.0 2 calc R
H16A H 0.2617 1.1403 0.2984 0.0252 Uiso 1.0 2 calc R
H16B H 0.4043 1.1083 0.2721 0.0252 Uiso 1.0 2 calc R
H17A H 0.3180 1.0341 0.3985 0.0288 Uiso 1.0 2 calc R
H17B H 0.4505 0.9910 0.3633 0.0288 Uiso 1.0 2 calc R
H18A H 0.3131 0.8466 0.3573 0.0334 Uiso 1.0 2 calc R
H18B H 0.3412 0.8970 0.2853 0.0334 Uiso 1.0 2 calc R
H19A H 0.1399 1.0088 0.2887 0.0288 Uiso 1.0 2 calc R
H19B H 0.1259 0.8731 0.2953 0.0288 Uiso 1.0 2 calc R
H20A H 0.0692 0.8807 0.4033 0.0319 Uiso 1.0 2 calc R
H20B H 0.1207 1.0045 0.4094 0.0319 Uiso 1.0 2 calc R
H21A H -0.1013 0.9711 0.3398 0.0279 Uiso 1.0 2 calc R
H21B H -0.0522 1.0941 0.3522 0.0279 Uiso 1.0 2 calc R
H22A H -0.1570 0.9430 0.4491 0.0308 Uiso 1.0 2 calc R
H22B H -0.0857 1.0508 0.4688 0.0308 Uiso 1.0 2 calc R
H23A H -0.3107 1.0922 0.4733 0.0329 Uiso 1.0 2 calc R
H23B H -0.3141 1.0719 0.3970 0.0329 Uiso 1.0 2 calc R
H24A H -0.2006 1.2355 0.3740 0.0256 Uiso 1.0 2 calc R
H24B H -0.3314 1.2705 0.4129 0.0256 Uiso 1.0 2 calc R
H25A H -0.2272 1.2892 0.5083 0.0236 Uiso 1.0 2 calc R
H25B H -0.0958 1.2330 0.4775 0.0236 Uiso 1.0 2 calc R
H26A H -0.2139 1.4554 0.4384 0.0242 Uiso 1.0 2 calc R
H26B H -0.0940 1.4350 0.4843 0.0242 Uiso 1.0 2 calc R
H29 H 0.5476 0.5408 0.2715 0.0261 Uiso 1.0 2 calc R
H31 H 0.2465 0.5741 0.4003 0.0302 Uiso 1.0 2 calc R
H32 H 0.1142 0.6326 0.3149 0.0273 Uiso 1.0 2 calc R
H35 H 0.1588 0.7838 -0.0960 0.0267 Uiso 1.0 2 calc R
H37 H 0.4502 0.7195 -0.2278 0.0302 Uiso 1.0 2 calc R
H38 H 0.5806 0.6459 -0.1443 0.0278 Uiso 1.0 2 calc R
H39 H 0.0720 0.6762 0.2079 0.0246 Uiso 1.0 2 calc R
H40 H 0.6271 0.6149 -0.0362 0.0245 Uiso 1.0 2 calc R
H41A H -0.0125 0.7203 0.1204 0.0259 Uiso 1.0 2 calc R
H41B H 0.0626 0.6898 0.0534 0.0259 Uiso 1.0 2 calc R
H42A H -0.0018 0.8869 0.0510 0.0278 Uiso 1.0 2 calc R
H42B H 0.1499 0.8692 0.0510 0.0278 Uiso 1.0 2 calc R
H43A H 0.1333 0.9000 0.1676 0.0285 Uiso 1.0 2 calc R
H43B H -0.0144 0.9387 0.1584 0.0285 Uiso 1.0 2 calc R
H44A H 0.0923 1.1045 0.1583 0.0339 Uiso 1.0 2 calc R
H44B H 0.0392 1.0942 0.0873 0.0339 Uiso 1.0 2 calc R
H45A H 0.2450 1.0228 0.0485 0.0314 Uiso 1.0 2 calc R
H45B H 0.2465 1.1487 0.0765 0.0314 Uiso 1.0 2 calc R
H46A H 0.3201 0.9470 0.1539 0.0353 Uiso 1.0 2 calc R
H46B H 0.3455 1.0766 0.1684 0.0353 Uiso 1.0 2 calc R
H47A H 0.4920 1.0770 0.0775 0.0298 Uiso 1.0 2 calc R
H47B H 0.4692 0.9456 0.0658 0.0298 Uiso 1.0 2 calc R
H48A H 0.5497 0.8988 0.1746 0.0295 Uiso 1.0 2 calc R
H48B H 0.5929 1.0269 0.1736 0.0295 Uiso 1.0 2 calc R
H49A H 0.7305 0.9824 0.0812 0.0319 Uiso 1.0 2 calc R
H49B H 0.7700 0.9051 0.1446 0.0319 Uiso 1.0 2 calc R
H50A H 0.7811 0.7936 0.0501 0.0255 Uiso 1.0 2 calc R
H50B H 0.6322 0.8256 0.0409 0.0255 Uiso 1.0 2 calc R
H51A H 0.7445 0.6825 0.1438 0.0230 Uiso 1.0 2 calc R
H51B H 0.5972 0.7285 0.1467 0.0230 Uiso 1.0 2 calc R
H52A H 0.7121 0.5761 0.0512 0.0226 Uiso 1.0 2 calc R
H52B H 0.6258 0.5366 0.1123 0.0226 Uiso 1.0 2 calc R

loop_
_atom_site_aniso_label
_atom_site_aniso_U_11
_atom_site_aniso_U_22
_atom_site_aniso_U_33
_atom_site_aniso_U_12
_atom_site_aniso_U_13
_atom_site_aniso_U_23
Pt1 0.01442(6) 0.01364(6) 0.01778(6) -0.00012(4) -0.00356(4) 0.00130(4)
Pt2 0.01383(6) 0.01701(6) 0.01574(6) -0.00068(4) -0.00096(4) -0.00022(4)
Cl1 0.0406(5) 0.0430(5) 0.0167(4) 0.0089(4) -0.0018(3) -0.0059(4)
Cl2 0.0295(4) 0.0408(5) 0.0196(4) 0.0051(4) -0.0048(3) 0.0037(4)
Cl3 0.0412(5) 0.0319(5) 0.0256(4) -0.0038(4) -0.0117(4) 0.0088(4)
Cl4 0.0382(5) 0.0371(5) 0.0211(4) -0.0047(4) -0.0104(3) 0.0045(4)
O1 0.0173(10) 0.0247(12) 0.0215(10) 0.0017(9) -0.0034(8) -0.0019(9)
O2 0.0184(11) 0.0279(12) 0.0192(10) 0.0065(9) -0.0032(8) 0.0046(9)
O3 0.0192(11) 0.0279(12) 0.0196(10) 0.0015(9) -0.0003(8) 0.0076(9)
O4 0.0175(11) 0.0378(13) 0.0159(10) 0.0019(10) -0.0012(8) -0.0022(9)
N1 0.0130(11) 0.0136(12) 0.0219(12) -0.0036(10) -0.0015(9) 0.0033(10)
N2 0.0155(12) 0.0160(12) 0.0240(13) -0.0006(10) -0.0022(10) -0.0004(10)
N3 0.0153(12) 0.0205(13) 0.0214(12) -0.0009(11) -0.0030(10) 0.0003(10)
N4 0.0156(12) 0.0168(12) 0.0203(12) -0.0004(10) -0.0013(9) -0.0013(10)
C1 0.0207(15) 0.0137(14) 0.0208(14) -0.0040(12) -0.0026(11) 0.0034(11)
C2 0.0236(15) 0.0142(14) 0.0183(14) -0.0006(12) -0.0067(11) -0.0022(11)
C3 0.0216(15) 0.0182(15) 0.0224(15) 0.0019(13) -0.0024(12) -0.0039(12)
C4 0.0337(18) 0.0199(15) 0.0159(14) 0.0007(14) -0.0029(12) -0.0035(12)
C5 0.0275(17) 0.0240(16) 0.0219(15) -0.0002(14) -0.0071(12) 0.0032(13)
C6 0.0199(15) 0.0281(17) 0.0242(15) 0.0032(13) -0.0056(12) 0.0017(13)
C7 0.0178(14) 0.0169(14) 0.0221(14) 0.0018(12) -0.0050(11) 0.0019(12)
C8 0.0199(15) 0.0134(14) 0.0234(15) -0.0050(12) -0.0047(11) 0.0050(12)
C9 0.0174(15) 0.0210(16) 0.0257(15) 0.0025(12) -0.0032(12) 0.0026(13)
C10 0.0247(16) 0.0194(15) 0.0197(14) -0.0035(13) -0.0028(12) 0.0006(12)
C11 0.0213(16) 0.0234(16) 0.0273(16) 0.0031(13) -0.0103(12) 0.0044(13)
C12 0.0173(15) 0.0187(15) 0.0316(16) -0.0019(12) -0.0052(12) 0.0073(13)
C13 0.0141(14) 0.0223(16) 0.0232(15) -0.0007(12) -0.0031(11) 0.0015(12)
C14 0.0163(14) 0.0140(14) 0.0279(16) -0.0013(12) -0.0028(11) 0.0015(12)
C15 0.0170(14) 0.0268(16) 0.0175(14) 0.0013(13) -0.0009(11) 0.0004(12)
C16 0.0224(15) 0.0221(16) 0.0175(14) 0.0032(13) -0.0013(11) 0.0003(12)
C17 0.0241(16) 0.0215(16) 0.0258(16) 0.0013(13) -0.0058(12) 0.0029(13)
C18 0.0304(18) 0.0246(17) 0.0269(16) 0.0070(14) -0.0026(13) -0.0032(14)
C19 0.0301(17) 0.0199(16) 0.0232(15) -0.0077(14) -0.0013(12) -0.0011(13)
C20 0.0305(18) 0.0274(17) 0.0208(15) 0.0024(14) -0.0028(13) -0.0001(13)
C21 0.0274(17) 0.0186(15) 0.0243(15) -0.0035(13) -0.0053(12) -0.0002(12)
C22 0.0300(17) 0.0188(16) 0.0270(16) 0.0015(14) 0.0009(13) 0.0014(13)
C23 0.0242(17) 0.0247(17) 0.0333(18) -0.0019(14) -0.0005(13) -0.0026(14)
C24 0.0192(15) 0.0196(15) 0.0254(15) -0.0024(13) -0.0042(12) 0.0016(12)
C25 0.0215(15) 0.0195(15) 0.0182(14) -0.0042(13) -0.0005(11) 0.0010(12)
C26 0.0156(14) 0.0221(16) 0.0221(15) 0.0043(12) -0.0026(11) -0.0048(12)
C27 0.0212(15) 0.0170(14) 0.0195(14) -0.0020(12) -0.0004(11) -0.0019(12)
C28 0.0236(15) 0.0145(14) 0.0191(14) -0.0032(12) 0.0004(11) 0.0041(12)
C29 0.0220(15) 0.0175(15) 0.0252(15) -0.0006(13) -0.0031(12) 0.0047(12)
C30 0.0329(17) 0.0139(14) 0.0201(15) -0.0060(13) -0.0070(12) 0.0045(12)
C31 0.0338(18) 0.0243(16) 0.0177(14) -0.0045(14) 0.0003(12) -0.0003(13)
C32 0.0254(16) 0.0202(15) 0.0232(15) -0.0061(13) 0.0032(12) -0.0005(13)
C33 0.0202(15) 0.0186(15) 0.0190(14) -0.0035(12) -0.0016(11) -0.0027(12)
C34 0.0217(15) 0.0157(14) 0.0201(14) -0.0075(12) -0.0019(11) -0.0015(12)
C35 0.0192(15) 0.0270(17) 0.0209(15) -0.0008(13) -0.0043(11) -0.0050(13)
C36 0.0314(17) 0.0217(16) 0.0181(14) -0.0077(14) -0.0091(12) 0.0021(12)
C37 0.0310(17) 0.0289(17) 0.0161(14) -0.0059(15) 0.0022(12) -0.0005(13)
C38 0.0229(16) 0.0235(16) 0.0231(15) -0.0029(13) 0.0020(12) -0.0013(13)
C39 0.0175(14) 0.0199(15) 0.0245(15) -0.0052(12) 0.0025(11) -0.0007(12)
C40 0.0185(15) 0.0196(15) 0.0232(15) -0.0009(12) 0.0004(11) -0.0036(12)
C41 0.0120(14) 0.0301(17) 0.0227(15) -0.0022(13) -0.0011(11) -0.0016(13)
C42 0.0192(15) 0.0284(17) 0.0209(15) 0.0035(13) -0.0041(11) 0.0022(13)
C43 0.0176(15) 0.0287(17) 0.0243(15) -0.0007(13) 0.0029(12) -0.0001(13)
C44 0.0239(17) 0.0289(18) 0.0297(17) 0.0097(14) -0.0012(13) -0.0015(14)
C45 0.0278(17) 0.0259(17) 0.0233(16) 0.0031(14) 0.0001(12) 0.0022(13)
C46 0.0243(17) 0.038(2) 0.0257(16) -0.0017(15) -0.0003(13) -0.0006(15)
C47 0.0230(16) 0.0228(16) 0.0286(16) -0.0031(14) -0.0011(12) 0.0021(13)
C48 0.0287(17) 0.0193(15) 0.0268(16) -0.0066(14) -0.0039(13) -0.0020(13)
C49 0.0228(16) 0.0274(17) 0.0303(17) -0.0053(14) -0.0048(13) 0.0004(14)
C50 0.0176(15) 0.0245(16) 0.0211(15) -0.0002(13) -0.0022(11) 0.0015(12)
C51 0.0193(15) 0.0186(15) 0.0202(14) -0.0056(12) -0.0030(11) 0.0027(12)
C52 0.0153(14) 0.0187(15) 0.0223(14) -0.0004(12) -0.0021(11) 0.0004(12)

loop_
_atom_type_symbol
_atom_type_description
_atom_type_scat_dispersion_real
_atom_type_scat_dispersion_imag
_atom_type_scat_source
C C 0.0033 0.0016
;
International Tables for Crystallography
(1992, Vol. C, Tables 4.2.6.8 and 6.1.1.4)
;
H H 0.0000 0.0000
;
International Tables for Crystallography
(1992, Vol. C, Table 6.1.1.4)
;
Cl Cl 0.1484 0.1585
;
International Tables for Crystallography
(1992, Vol. C, Tables 4.2.6.8 and 6.1.1.4)
;
N N 0.0061 0.0033
;
International Tables for Crystallography
(1992, Vol. C, Tables 4.2.6.8 and 6.1.1.4)
;
O O 0.0106 0.0060
;
International Tables for Crystallography
(1992, Vol. C, Tables 4.2.6.8 and 6.1.1.4)
;
Pt Pt -1.7033 8.3905
;
International Tables for Crystallography
(1992, Vol. C, Tables 4.2.6.8 and 6.1.1.4)
;

loop_
_geom_angle_atom_site_label_1
_geom_angle_atom_site_label_2
_geom_angle_atom_site_label_3
_geom_angle
_geom_angle_publ_flag
O1 Pt1 O2 179.54(9) yes
O1 Pt1 N1 93.18(9) yes
O1 Pt1 N2 87.29(9) yes
O2 Pt1 N1 86.62(9) yes
O2 Pt1 N2 92.91(9) yes
N1 Pt1 N2 179.24(10) yes
O3 Pt2 O4 178.65(10) yes
O3 Pt2 N3 93.25(9) yes
O3 Pt2 N4 87.07(9) yes
O4 Pt2 N3 86.91(9) yes
O4 Pt2 N4 92.79(9) yes
N3 Pt2 N4 179.37(10) yes
Pt1 O1 C2 125.85(18) yes
Pt1 O2 C8 126.66(18) yes
Pt2 O3 C28 126.00(18) yes
Pt2 O4 C34 126.50(18) yes
Pt1 N1 C13 123.51(19) yes
Pt1 N1 C15 120.67(17) yes
C13 N1 C15 115.8(3) yes
Pt1 N2 C14 123.1(2) yes
Pt1 N2 C26 120.65(18) yes
C14 N2 C26 116.2(3) yes
Pt2 N3 C39 123.2(2) yes
Pt2 N3 C41 121.08(17) yes
C39 N3 C41 115.6(3) yes
Pt2 N4 C40 123.6(2) yes
Pt2 N4 C52 120.60(18) yes
C40 N4 C52 115.8(3) yes
C2 C1 C6 119.2(3) yes
C2 C1 C13 124.1(3) yes
C6 C1 C13 116.6(3) yes
O1 C2 C1 125.3(3) yes
O1 C2 C3 116.3(3) yes
C1 C2 C3 118.4(3) yes
C2 C3 C4 119.8(3) yes
Cl1 C4 C3 118.8(3) yes
Cl1 C4 C5 118.3(3) yes
C3 C4 C5 122.9(3) yes
C4 C5 C6 117.5(3) yes
C1 C6 C5 122.2(3) yes
C8 C7 C12 118.4(3) yes
C8 C7 C14 123.9(3) yes
C12 C7 C14 117.5(3) yes
O2 C8 C7 124.9(3) yes
O2 C8 C9 116.5(3) yes
C7 C8 C9 118.7(3) yes
C8 C9 C10 120.3(3) yes
Cl2 C10 C9 119.9(3) yes
Cl2 C10 C11 118.1(3) yes
C9 C10 C11 122.0(3) yes
C10 C11 C12 117.9(3) yes
C7 C12 C11 122.6(3) yes
N1 C13 C1 127.8(3) yes
N2 C14 C7 128.1(3) yes
N1 C15 C16 111.7(3) yes
C15 C16 C17 115.1(3) yes
C16 C17 C18 113.0(3) yes
C17 C18 C19 114.7(3) yes
C18 C19 C20 114.0(3) yes
C19 C20 C21 114.4(3) yes
C20 C21 C22 112.5(3) yes
C21 C22 C23 114.9(3) yes
C22 C23 C24 114.3(3) yes
C23 C24 C25 114.3(3) yes
C24 C25 C26 114.5(3) yes
N2 C26 C25 110.5(3) yes
C28 C27 C32 118.8(3) yes
C28 C27 C39 124.3(3) yes
C32 C27 C39 116.9(3) yes
O3 C28 C27 125.1(3) yes
O3 C28 C29 116.3(3) yes
C27 C28 C29 118.6(3) yes
C28 C29 C30 119.8(3) yes
Cl3 C30 C29 119.1(3) yes
Cl3 C30 C31 118.2(3) yes
C29 C30 C31 122.8(3) yes
C30 C31 C32 117.2(3) yes
C27 C32 C31 122.8(3) yes
C34 C33 C38 119.2(3) yes
C34 C33 C40 123.8(3) yes
C38 C33 C40 117.0(3) yes
O4 C34 C33 125.2(3) yes
O4 C34 C35 116.4(3) yes
C33 C34 C35 118.5(3) yes
C34 C35 C36 119.7(3) yes
Cl4 C36 C35 118.8(3) yes
Cl4 C36 C37 118.4(3) yes
C35 C36 C37 122.8(3) yes
C36 C37 C38 117.6(3) yes
C33 C38 C37 122.0(3) yes
N3 C39 C27 128.1(3) yes
N4 C40 C33 127.6(3) yes
N3 C41 C42 111.8(3) yes
C41 C42 C43 115.2(3) yes
C42 C43 C44 113.5(3) yes
C43 C44 C45 114.1(3) yes
C44 C45 C46 114.2(3) yes
C45 C46 C47 114.3(3) yes
C46 C47 C48 113.7(3) yes
C47 C48 C49 114.3(3) yes
C48 C49 C50 114.1(3) yes
C49 C50 C51 113.4(3) yes
C50 C51 C52 115.3(3) yes
N4 C52 C51 111.2(3) yes
C2 C3 H3 120.111 no
C4 C3 H3 120.101 no
C4 C5 H5 121.268 no
C6 C5 H5 121.259 no
C1 C6 H6 118.892 no
C5 C6 H6 118.892 no
C8 C9 H9 119.825 no
C10 C9 H9 119.834 no
C10 C11 H11 121.034 no
C12 C11 H11 121.036 no
C7 C12 H12 118.717 no
C11 C12 H12 118.709 no
N1 C13 H13 116.078 no
C1 C13 H13 116.084 no
N2 C14 H14 115.936 no
C7 C14 H14 115.925 no
N1 C15 H15A 109.278 no
N1 C15 H15B 109.274 no
C16 C15 H15A 109.277 no
C16 C15 H15B 109.279 no
H15A C15 H15B 107.945 no
C15 C16 H16A 108.502 no
C15 C16 H16B 108.500 no
C17 C16 H16A 108.501 no
C17 C16 H16B 108.499 no
H16A C16 H16B 107.517 no
C16 C17 H17A 108.973 no
C16 C17 H17B 108.975 no
C18 C17 H17A 108.972 no
C18 C17 H17B 108.973 no
H17A C17 H17B 107.767 no
C17 C18 H18A 108.585 no
C17 C18 H18B 108.588 no
C19 C18 H18A 108.590 no
C19 C18 H18B 108.589 no
H18A C18 H18B 107.564 no
C18 C19 H19A 108.755 no
C18 C19 H19B 108.753 no
C20 C19 H19A 108.753 no
C20 C19 H19B 108.751 no
H19A C19 H19B 107.648 no
C19 C20 H20A 108.663 no
C19 C20 H20B 108.663 no
C21 C20 H20A 108.659 no
C21 C20 H20B 108.661 no
H20A C20 H20B 107.601 no
C20 C21 H21A 109.105 no
C20 C21 H21B 109.102 no
C22 C21 H21A 109.103 no
C22 C21 H21B 109.103 no
H21A C21 H21B 107.851 no
C21 C22 H22A 108.536 no
C21 C22 H22B 108.530 no
C23 C22 H22A 108.531 no
C23 C22 H22B 108.534 no
H22A C22 H22B 107.526 no
C22 C23 H23A 108.691 no
C22 C23 H23B 108.690 no
C24 C23 H23A 108.686 no
C24 C23 H23B 108.689 no
H23A C23 H23B 107.616 no
C23 C24 H24A 108.675 no
C23 C24 H24B 108.676 no
C25 C24 H24A 108.674 no
C25 C24 H24B 108.673 no
H24A C24 H24B 107.605 no
C24 C25 H25A 108.624 no
C24 C25 H25B 108.630 no
C26 C25 H25A 108.625 no
C26 C25 H25B 108.627 no
H25A C25 H25B 107.581 no
N2 C26 H26A 109.547 no
N2 C26 H26B 109.550 no
C25 C26 H26A 109.551 no
C25 C26 H26B 109.549 no
H26A C26 H26B 108.105 no
C28 C29 H29 120.089 no
C30 C29 H29 120.092 no
C30 C31 H31 121.416 no
C32 C31 H31 121.415 no
C27 C32 H32 118.622 no
C31 C32 H32 118.624 no
C34 C35 H35 120.142 no
C36 C35 H35 120.140 no
C36 C37 H37 121.196 no
C38 C37 H37 121.189 no
C33 C38 H38 118.983 no
C37 C38 H38 118.990 no
N3 C39 H39 115.964 no
C27 C39 H39 115.968 no
N4 C40 H40 116.187 no
C33 C40 H40 116.198 no
N3 C41 H41A 109.269 no
N3 C41 H41B 109.263 no
C42 C41 H41A 109.267 no
C42 C41 H41B 109.270 no
H41A C41 H41B 107.936 no
C41 C42 H42A 108.472 no
C41 C42 H42B 108.471 no
C43 C42 H42A 108.469 no
C43 C42 H42B 108.471 no
H42A C42 H42B 107.492 no
C42 C43 H43A 108.860 no
C42 C43 H43B 108.866 no
C44 C43 H43A 108.864 no
C44 C43 H43B 108.864 no
H43A C43 H43B 107.706 no
C43 C44 H44A 108.725 no
C43 C44 H44B 108.722 no
C45 C44 H44A 108.724 no
C45 C44 H44B 108.727 no
H44A C44 H44B 107.630 no
C44 C45 H45A 108.714 no
C44 C45 H45B 108.717 no
C46 C45 H45A 108.715 no
C46 C45 H45B 108.714 no
H45A C45 H45B 107.622 no
C45 C46 H46A 108.675 no
C45 C46 H46B 108.669 no
C47 C46 H46A 108.673 no
C47 C46 H46B 108.673 no
H46A C46 H46B 107.603 no
C46 C47 H47A 108.829 no
C46 C47 H47B 108.827 no
C48 C47 H47A 108.833 no
C48 C47 H47B 108.829 no
H47A C47 H47B 107.688 no
C47 C48 H48A 108.693 no
C47 C48 H48B 108.687 no
C49 C48 H48A 108.692 no
C49 C48 H48B 108.689 no
H48A C48 H48B 107.612 no
C48 C49 H49A 108.734 no
C48 C49 H49B 108.735 no
C50 C49 H49A 108.731 no
C50 C49 H49B 108.734 no
H49A C49 H49B 107.641 no
C49 C50 H50A 108.881 no
C49 C50 H50B 108.885 no
C51 C50 H50A 108.880 no
C51 C50 H50B 108.880 no
H50A C50 H50B 107.712 no
C50 C51 H51A 108.451 no
C50 C51 H51B 108.449 no
C52 C51 H51A 108.455 no
C52 C51 H51B 108.455 no
H51A C51 H51B 107.482 no
N4 C52 H52A 109.406 no
N4 C52 H52B 109.408 no
C51 C52 H52A 109.401 no
C51 C52 H52B 109.398 no
H52A C52 H52B 108.015 no

loop_
_geom_bond_atom_site_label_1
_geom_bond_atom_site_label_2
_geom_bond_distance
_geom_bond_publ_flag
Pt1 O1 1.992(2) yes
Pt1 O2 1.9863(19) yes
Pt1 N1 2.017(3) yes
Pt1 N2 2.017(3) yes
Pt2 O3 1.991(2) yes
Pt2 O4 1.9800(19) yes
Pt2 N3 2.014(3) yes
Pt2 N4 2.017(3) yes
Cl1 C4 1.744(3) yes
Cl2 C10 1.738(3) yes
Cl3 C30 1.746(4) yes
Cl4 C36 1.744(4) yes
O1 C2 1.315(4) yes
O2 C8 1.306(4) yes
O3 C28 1.315(4) yes
O4 C34 1.312(4) yes
N1 C13 1.289(4) yes
N1 C15 1.485(4) yes
N2 C14 1.296(4) yes
N2 C26 1.485(4) yes
N3 C39 1.288(4) yes
N3 C41 1.489(4) yes
N4 C40 1.293(4) yes
N4 C52 1.478(4) yes
C1 C2 1.413(4) yes
C1 C6 1.411(4) yes
C1 C13 1.439(4) yes
C2 C3 1.411(4) yes
C3 C4 1.376(5) yes
C4 C5 1.390(5) yes
C5 C6 1.373(5) yes
C7 C8 1.418(4) yes
C7 C12 1.414(5) yes
C7 C14 1.433(4) yes
C8 C9 1.410(4) yes
C9 C10 1.371(5) yes
C10 C11 1.400(5) yes
C11 C12 1.366(5) yes
C15 C16 1.523(5) yes
C16 C17 1.515(5) yes
C17 C18 1.532(5) yes
C18 C19 1.532(5) yes
C19 C20 1.529(5) yes
C20 C21 1.522(5) yes
C21 C22 1.534(5) yes
C22 C23 1.531(5) yes
C23 C24 1.531(5) yes
C24 C25 1.527(5) yes
C25 C26 1.515(5) yes
C27 C28 1.406(4) yes
C27 C32 1.410(4) yes
C27 C39 1.440(4) yes
C28 C29 1.415(5) yes
C29 C30 1.377(4) yes
C30 C31 1.390(5) yes
C31 C32 1.375(5) yes
C33 C34 1.412(4) yes
C33 C38 1.411(4) yes
C33 C40 1.437(4) yes
C34 C35 1.416(5) yes
C35 C36 1.370(4) yes
C36 C37 1.396(5) yes
C37 C38 1.374(5) yes
C41 C42 1.517(5) yes
C42 C43 1.525(5) yes
C43 C44 1.526(5) yes
C44 C45 1.536(5) yes
C45 C46 1.509(5) yes
C46 C47 1.520(5) yes
C47 C48 1.525(5) yes
C48 C49 1.531(5) yes
C49 C50 1.523(5) yes
C50 C51 1.529(5) yes
C51 C52 1.519(5) yes
C3 H3 0.950 no
C5 H5 0.950 no
C6 H6 0.950 no
C9 H9 0.950 no
C11 H11 0.950 no
C12 H12 0.950 no
C13 H13 0.950 no
C14 H14 0.950 no
C15 H15A 0.990 no
C15 H15B 0.990 no
C16 H16A 0.990 no
C16 H16B 0.990 no
C17 H17A 0.990 no
C17 H17B 0.990 no
C18 H18A 0.990 no
C18 H18B 0.990 no
C19 H19A 0.990 no
C19 H19B 0.990 no
C20 H20A 0.990 no
C20 H20B 0.990 no
C21 H21A 0.990 no
C21 H21B 0.990 no
C22 H22A 0.990 no
C22 H22B 0.990 no
C23 H23A 0.990 no
C23 H23B 0.990 no
C24 H24A 0.990 no
C24 H24B 0.990 no
C25 H25A 0.990 no
C25 H25B 0.990 no
C26 H26A 0.990 no
C26 H26B 0.990 no
C29 H29 0.950 no
C31 H31 0.950 no
C32 H32 0.950 no
C35 H35 0.950 no
C37 H37 0.950 no
C38 H38 0.950 no
C39 H39 0.950 no
C40 H40 0.950 no
C41 H41A 0.990 no
C41 H41B 0.990 no
C42 H42A 0.990 no
C42 H42B 0.990 no
C43 H43A 0.990 no
C43 H43B 0.990 no
C44 H44A 0.990 no
C44 H44B 0.990 no
C45 H45A 0.990 no
C45 H45B 0.990 no
C46 H46A 0.990 no
C46 H46B 0.990 no
C47 H47A 0.990 no
C47 H47B 0.990 no
C48 H48A 0.990 no
C48 H48B 0.990 no
C49 H49A 0.990 no
C49 H49B 0.990 no
C50 H50A 0.990 no
C50 H50B 0.990 no
C51 H51A 0.990 no
C51 H51B 0.990 no
C52 H52A 0.990 no
C52 H52B 0.990 no

loop_
_geom_contact_atom_site_label_1
_geom_contact_atom_site_label_2
_geom_contact_distance
_geom_contact_publ_flag
_geom_contact_site_symmetry_2
Pt1 C1 3.332(3) no .
Pt1 C7 3.331(3) no .
Pt1 C25 3.577(3) no .
Pt2 C27 3.326(3) no .
Pt2 C33 3.333(3) no .
Pt2 C51 3.561(3) no .
O1 C4 3.577(4) no .
O1 C13 2.984(4) no .
O1 C25 3.099(4) no .
O1 C26 2.788(4) no .
O2 C10 3.569(4) no .
O2 C14 2.968(4) no .
O2 C15 2.753(4) no .
O2 C16 2.990(4) no .
O3 C30 3.582(4) no .
O3 C39 2.976(4) no .
O3 C51 3.028(4) no .
O3 C52 2.774(4) no .
O4 C36 3.573(4) no .
O4 C40 2.973(4) no .
O4 C41 2.769(4) no .
O4 C42 3.012(4) no .
N1 C2 3.026(4) no .
N1 C17 3.033(4) no .
N2 C8 3.029(4) no .
N2 C24 3.028(4) no .
N3 C28 3.031(4) no .
N3 C43 3.067(4) no .
N4 C34 3.016(4) no .
N4 C50 3.051(4) no .
C1 C4 2.767(4) no .
C2 C5 2.833(5) no .
C3 C6 2.772(5) no .
C7 C10 2.784(4) no .
C8 C11 2.826(5) no .
C9 C12 2.767(4) no .
C13 C16 3.325(5) no .
C13 C17 3.393(5) no .
C14 C24 3.346(5) no .
C14 C25 3.294(4) no .
C16 C19 3.118(5) no .
C17 C20 3.163(5) no .
C21 C24 3.173(5) no .
C22 C25 3.131(5) no .
C27 C30 2.774(5) no .
C28 C31 2.834(4) no .
C29 C32 2.765(5) no .
C33 C36 2.769(4) no .
C34 C37 2.830(4) no .
C35 C38 2.776(5) no .
C39 C42 3.306(4) no .
C39 C43 3.387(5) no .
C40 C50 3.437(5) no .
C40 C51 3.333(5) no .
C42 C45 3.127(5) no .
C43 C46 3.119(5) no .
C47 C50 3.163(5) no .
C48 C51 3.125(5) no .
Pt1 C31 3.484(4) no 1_565
Cl1 C12 3.537(4) no 2_586
Cl3 C6 3.562(4) no 2_676
Cl4 C12 3.588(4) no 2_575
O1 C26 3.453(4) no 2_586
O2 C31 3.525(4) no 1_565
O2 C32 3.381(4) no 1_565
O3 C38 3.301(4) no 2_665
N4 N4 3.597(4) no 2_665
N4 C33 3.507(4) no 2_665
N4 C40 3.270(4) no 2_665
C2 C26 3.576(5) no 2_586
C3 C14 3.500(5) no 2_586
C6 Cl3 3.562(4) no 2_676
C8 C27 3.554(5) no 1_565
C8 C32 3.403(5) no 1_565
C9 C39 3.557(5) no 1_565
C10 C39 3.537(5) no 1_565
C11 C35 3.432(5) no 2_575
C12 Cl1 3.537(4) no 2_586
C12 Cl4 3.588(4) no 2_575
C14 C3 3.500(5) no 2_586
C26 O1 3.453(4) no 2_586
C26 C2 3.576(5) no 2_586
C27 C8 3.554(5) no 1_545
C31 Pt1 3.484(4) no 1_545
C31 O2 3.525(4) no 1_545
C32 O2 3.381(4) no 1_545
C32 C8 3.403(5) no 1_545
C33 N4 3.507(4) no 2_665
C33 C52 3.436(5) no 2_665
C35 C11 3.432(5) no 2_575
C38 O3 3.301(4) no 2_665
C39 C9 3.557(5) no 1_545
C39 C10 3.537(5) no 1_545
C40 N4 3.270(4) no 2_665
C40 C40 3.435(5) no 2_665
C52 C33 3.436(5) no 2_665
Pt1 H15B 3.1302 no .
Pt1 H16A 3.2117 no .
Pt1 H25B 3.1456 no .
Pt1 H26B 3.1338 no .
Pt2 H41B 3.1367 no .
Pt2 H42B 3.2052 no .
Pt2 H51B 3.1308 no .
Pt2 H52B 3.1406 no .
Cl1 H3 2.7838 no .
Cl1 H5 2.8045 no .
Cl2 H9 2.7939 no .
Cl2 H11 2.8021 no .
Cl3 H29 2.7917 no .
Cl3 H31 2.8056 no .
Cl4 H35 2.7785 no .
Cl4 H37 2.8125 no .
O1 H3 2.4962 no .
O1 H25A 3.5794 no .
O1 H25B 2.5161 no .
O1 H26B 2.3406 no .
O2 H9 2.4885 no .
O2 H15B 2.3563 no .
O2 H16A 2.3626 no .
O2 H16B 3.5192 no .
O3 H29 2.4998 no .
O3 H51A 3.5197 no .
O3 H51B 2.4127 no .
O3 H52B 2.3621 no .
O4 H35 2.5012 no .
O4 H41B 2.3747 no .
O4 H42A 3.5088 no .
O4 H42B 2.3914 no .
N1 H16A 2.7013 no .
N1 H16B 3.3270 no .
N1 H17A 2.6396 no .
N1 H17B 3.4382 no .
N2 H24A 2.6261 no .
N2 H24B 3.4621 no .
N2 H25A 3.3083 no .
N2 H25B 2.6507 no .
N3 H42A 3.3263 no .
N3 H42B 2.6772 no .
N3 H43A 2.6731 no .
N3 H43B 3.5064 no .
N4 H50A 3.4889 no .
N4 H50B 2.6599 no .
N4 H51A 3.3113 no .
N4 H51B 2.6641 no .
C1 H3 3.2886 no .
C1 H5 3.2981 no .
C2 H6 3.2882 no .
C2 H13 3.3332 no .
C2 H25B 3.4160 no .
C2 H26B 3.4641 no .
C3 H5 3.2844 no .
C4 H6 3.2218 no .
C5 H3 3.2791 no .
C6 H13 2.5231 no .
C7 H9 3.2931 no .
C7 H11 3.2973 no .
C7 H24A 3.5149 no .
C8 H12 3.2873 no .
C8 H14 3.3302 no .
C8 H15B 3.4379 no .
C8 H16A 3.2704 no .
C9 H11 3.2793 no .
C9 H16A 3.5782 no .
C10 H12 3.2288 no .
C11 H9 3.2759 no .
C12 H14 2.5332 no .
C13 H6 2.5567 no .
C13 H15A 2.3990 no .
C13 H15B 3.0540 no .
C13 H17A 2.8134 no .
C13 H17B 3.5395 no .
C14 H12 2.5708 no .
C14 H24A 2.7205 no .
C14 H24B 3.5451 no .
C14 H26A 2.4177 no .
C14 H26B 3.0764 no .
C15 H13 2.4040 no .
C15 H17A 2.6947 no .
C15 H17B 2.8237 no .
C16 H13 3.3842 no .
C16 H18A 3.3750 no .
C16 H18B 2.7286 no .
C16 H19A 2.7734 no .
C16 H20B 3.4512 no .
C17 H13 3.3551 no .
C17 H15A 2.7872 no .
C17 H15B 3.3958 no .
C17 H19A 2.7577 no .
C17 H19B 3.4073 no .
C17 H20B 2.7312 no .
C18 H16A 2.6517 no .
C18 H16B 2.7852 no .
C18 H20A 2.8804 no .
C18 H20B 2.6361 no .
C19 H16A 2.7012 no .
C19 H16B 3.5130 no .
C19 H17A 2.7726 no .
C19 H17B 3.4103 no .
C19 H21A 2.7247 no .
C19 H21B 2.7913 no .
C20 H16A 3.3957 no .
C20 H17A 2.8355 no .
C20 H18A 2.7419 no .
C20 H18B 3.3968 no .
C20 H22A 2.8017 no .
C20 H22B 2.6380 no .
C21 H19A 2.6397 no .
C21 H19B 2.8816 no .
C21 H23A 3.4108 no .
C21 H23B 2.7628 no .
C21 H24A 2.8493 no .
C21 H25B 3.4034 no .
C22 H20A 2.6821 no .
C22 H20B 2.7508 no .
C22 H24A 2.7685 no .
C22 H24B 3.4027 no .
C22 H25A 3.5424 no .
C22 H25B 2.7196 no .
C23 H21A 2.8618 no .
C23 H21B 2.7036 no .
C23 H25A 2.8287 no .
C23 H25B 2.6815 no .
C24 H14 3.3002 no .
C24 H21B 2.7820 no .
C24 H22A 3.4000 no .
C24 H22B 2.7473 no .
C24 H26A 2.7589 no .
C24 H26B 3.3969 no .
C25 H14 3.3660 no .
C25 H21B 3.4415 no .
C25 H22B 2.7799 no .
C25 H23A 2.7670 no .
C25 H23B 3.3995 no .
C26 H14 2.4180 no .
C26 H24A 2.6761 no .
C26 H24B 2.8219 no .
C27 H29 3.2875 no .
C27 H31 3.3050 no .
C28 H32 3.2769 no .
C28 H39 3.3280 no .
C28 H51B 3.2658 no .
C28 H52B 3.4895 no .
C29 H31 3.2857 no .
C30 H32 3.2196 no .
C31 H29 3.2793 no .
C32 H39 2.5269 no .
C33 H35 3.2920 no .
C33 H37 3.2966 no .
C34 H38 3.2870 no .
C34 H40 3.3288 no .
C34 H41B 3.4757 no .
C34 H42B 3.2877 no .
C35 H37 3.2825 no .
C35 H42B 3.5918 no .
C36 H38 3.2296 no .
C37 H35 3.2798 no .
C38 H40 2.5289 no .
C39 H32 2.5568 no .
C39 H41A 2.4040 no .
C39 H41B 3.0640 no .
C39 H43A 2.7748 no .
C39 H43B 3.5914 no .
C40 H38 2.5648 no .
C40 H50B 2.8401 no .
C40 H52A 2.3928 no .
C40 H52B 3.0440 no .
C41 H39 2.4005 no .
C41 H43A 2.6887 no .
C41 H43B 2.8412 no .
C42 H39 3.3474 no .
C42 H44A 3.3853 no .
C42 H44B 2.7339 no .
C42 H45A 2.7968 no .
C42 H46A 3.3677 no .
C43 H39 3.2995 no .
C43 H41A 2.7695 no .
C43 H41B 3.4011 no .
C43 H45A 2.7650 no .
C43 H45B 3.4003 no .
C43 H46A 2.6915 no .
C43 H46B 3.5651 no .
C44 H42A 2.8108 no .
C44 H42B 2.6538 no .
C44 H46A 2.6480 no .
C44 H46B 2.8368 no .
C45 H42A 3.5505 no .
C45 H42B 2.7058 no .
C45 H43A 2.7534 no .
C45 H43B 3.4028 no .
C45 H47A 2.7190 no .
C45 H47B 2.7529 no .
C46 H42B 3.3620 no .
C46 H43A 2.7811 no .
C46 H44A 2.7547 no .
C46 H44B 3.3854 no .
C46 H48A 2.6531 no .
C46 H48B 2.8207 no .
C47 H45A 2.6425 no .
C47 H45B 2.8295 no .
C47 H49A 2.7343 no .
C47 H49B 3.3956 no .
C47 H50B 2.8255 no .
C47 H51B 3.4539 no .
C48 H46A 2.7486 no .
C48 H46B 2.7141 no .
C48 H50A 3.3955 no .
C48 H50B 2.7440 no .
C48 H51A 3.5487 no .
C48 H51B 2.7074 no .
C49 H47A 2.8412 no .
C49 H47B 2.6744 no .
C49 H51A 2.8094 no .
C49 H51B 2.6548 no .
C50 H40 3.4327 no .
C50 H47B 2.7637 no .
C50 H48A 2.7286 no .
C50 H48B 3.3906 no .
C50 H52A 2.7796 no .
C50 H52B 3.4083 no .
C51 H40 3.4210 no .
C51 H47B 3.4899 no .
C51 H48A 2.7641 no .
C51 H49A 3.3860 no .
C51 H49B 2.7299 no .
C52 H40 2.4084 no .
C52 H50A 2.8466 no .
C52 H50B 2.6966 no .
H3 H25B 3.5010 no .
H3 H26B 3.3315 no .
H5 H6 2.3251 no .
H6 H13 2.2883 no .
H9 H15B 3.3204 no .
H9 H16A 3.2050 no .
H11 H12 2.3124 no .
H12 H14 2.3054 no .
H13 H15A 2.0582 no .
H13 H15B 3.1672 no .
H13 H17A 2.9376 no .
H13 H17B 3.2312 no .
H14 H24A 2.8172 no .
H14 H24B 3.2257 no .
H14 H26A 2.0822 no .
H14 H26B 3.1921 no .
H15A H16A 2.8613 no .
H15A H16B 2.3552 no .
H15A H17A 2.9803 no .
H15A H17B 2.6895 no .
H15B H16A 2.3475 no .
H15B H16B 2.3484 no .
H16A H17A 2.4194 no .
H16A H17B 2.8494 no .
H16A H18A 3.5733 no .
H16A H18B 2.8935 no .
H16A H19A 2.1113 no .
H16A H19B 3.5489 no .
H16A H20B 3.1331 no .
H16A H21B 3.5411 no .
H16B H17A 2.8502 no .
H16B H17B 2.3125 no .
H16B H18B 2.6079 no .
H16B H19A 3.1272 no .
H17A H18A 2.3780 no .
H17A H18B 2.8669 no .
H17A H19A 3.0352 no .
H17A H20A 3.3120 no .
H17A H20B 2.1474 no .
H17B H18A 2.3335 no .
H17B H18B 2.3742 no .
H17B H20B 3.5686 no .
H18A H19A 2.8649 no .
H18A H19B 2.3832 no .
H18A H20A 2.7110 no .
H18A H20B 2.8170 no .
H18B H19A 2.3849 no .
H18B H19B 2.3194 no .
H18B H20B 3.5730 no .
H19A H20A 2.8497 no .
H19A H20B 2.4816 no .
H19A H21A 2.7881 no .
H19A H21B 2.5169 no .
H19B H20A 2.2830 no .
H19B H20B 2.8494 no .
H19B H21A 2.7024 no .
H19B H21B 3.2668 no .
H20A H21A 2.4002 no .
H20A H21B 2.8600 no .
H20A H22A 2.5853 no .
H20A H22B 2.7999 no .
H20B H21A 2.8604 no .
H20B H21B 2.3460 no .
H20B H22A 3.1576 no .
H20B H22B 2.4844 no .
H21A H22A 2.3200 no .
H21A H22B 2.8624 no .
H21A H23B 2.6887 no .
H21A H24A 3.2487 no .
H21B H22A 2.8636 no .
H21B H22B 2.4498 no .
H21B H23B 2.9172 no .
H21B H24A 2.2098 no .
H21B H25B 3.0967 no .
H22A H23A 2.3168 no .
H22A H23B 2.3820 no .
H22A H25B 3.5698 no .
H22B H23A 2.3805 no .
H22B H23B 2.8631 no .
H22B H24A 3.0363 no .
H22B H25A 3.1447 no .
H22B H25B 2.1260 no .
H23A H24A 2.8646 no .
H23A H24B 2.3674 no .
H23A H25A 2.6685 no .
H23A H25B 2.9305 no .
H23B H24A 2.3672 no .
H23B H24B 2.3347 no .
H23B H25B 3.5996 no .
H24A H25A 2.8556 no .
H24A H25B 2.4354 no .
H24A H26A 2.9183 no .
H24A H26B 3.5982 no .
H24B H25A 2.3148 no .
H24B H25B 2.8556 no .
H24B H26A 2.6647 no .
H25A H26A 2.3717 no .
H25A H26B 2.3323 no .
H25B H26A 2.8596 no .
H25B H26B 2.3622 no .
H29 H51B 3.3586 no .
H29 H52B 3.3501 no .
H31 H32 2.3259 no .
H32 H39 2.2886 no .
H35 H41B 3.3712 no .
H35 H42B 3.2182 no .
H37 H38 2.3260 no .
H38 H40 2.3013 no .
H39 H41A 2.0620 no .
H39 H41B 3.1800 no .
H39 H43A 2.8249 no .
H39 H43B 3.2348 no .
H40 H50A 3.3615 no .
H40 H50B 2.9809 no .
H40 H52A 2.0538 no .
H40 H52B 3.1493 no .
H41A H42A 2.3668 no .
H41A H42B 2.8573 no .
H41A H43A 2.9309 no .
H41A H43B 2.6874 no .
H41B H42A 2.3259 no .
H41B H42B 2.3587 no .
H42A H43A 2.8543 no .
H42A H43B 2.3106 no .
H42A H44B 2.6334 no .
H42A H45A 3.1747 no .
H42B H43A 2.4375 no .
H42B H43B 2.8537 no .
H42B H44A 3.5803 no .
H42B H44B 2.8778 no .
H42B H45A 2.1294 no .
H42B H45B 3.5639 no .
H42B H46A 3.0488 no .
H42B H47B 3.5986 no .
H43A H44A 2.3764 no .
H43A H44B 2.8627 no .
H43A H45A 3.0416 no .
H43A H46A 2.1053 no .
H43A H46B 3.1842 no .
H43B H44A 2.3246 no .
H43B H44B 2.3750 no .
H43B H46A 3.5447 no .
H44A H45A 2.8689 no .
H44A H45B 2.3744 no .
H44A H46A 2.8834 no .
H44A H46B 2.6803 no .
H44B H45A 2.3743 no .
H44B H45B 2.3391 no .
H44B H46A 3.5715 no .
H45A H46A 2.4382 no .
H45A H46B 2.8400 no .
H45A H47A 2.8353 no .
H45A H47B 2.4860 no .
H45B H46A 2.8399 no .
H45B H46B 2.2843 no .
H45B H47A 2.6492 no .
H45B H47B 3.1788 no .
H46A H47A 2.8575 no .
H46A H47B 2.3551 no .
H46A H48A 2.4864 no .
H46A H48B 3.1580 no .
H46B H47A 2.3831 no .
H46B H47B 2.8573 no .
H46B H48A 2.8448 no .
H46B H48B 2.6285 no .
H47A H48A 2.8552 no .
H47A H48B 2.3087 no .
H47A H49A 2.6547 no .
H47A H50B 3.2521 no .
H47B H48A 2.4445 no .
H47B H48B 2.8553 no .
H47B H49A 2.8668 no .
H47B H50A 3.5988 no .
H47B H50B 2.1704 no .
H47B H51B 3.1831 no .
H48A H49A 2.8648 no .
H48A H49B 2.3933 no .
H48A H50B 2.9856 no .
H48A H51A 3.1634 no .
H48A H51B 2.0943 no .
H48B H49A 2.3937 no .
H48B H49B 2.3124 no .
H48B H51B 3.5323 no .
H49A H50A 2.3201 no .
H49A H50B 2.3763 no .
H49A H51B 3.5826 no .
H49B H50A 2.3748 no .
H49B H50B 2.8607 no .
H49B H51A 2.6279 no .
H49B H51B 2.8739 no .
H50A H51A 2.3152 no .
H50A H51B 2.8569 no .
H50A H52A 2.6975 no .
H50B H51A 2.8577 no .
H50B H51B 2.4403 no .
H50B H52A 2.9442 no .
H51A H52A 2.3681 no .
H51A H52B 2.3321 no .
H51B H52A 2.8594 no .
H51B H52B 2.3584 no .
Pt1 H31 3.2100 no 1_565
Pt2 H40 3.3210 no 2_665
Cl1 H12 3.1357 no 2_586
Cl1 H14 3.5811 no 2_586
Cl1 H19B 3.5842 no 2_576
Cl1 H21A 3.0757 no 2_576
Cl1 H32 3.3544 no 2_576
Cl1 H39 2.9146 no 2_576
Cl1 H41A 3.4726 no 2_576
Cl1 H43B 3.5228 no 2_576
Cl1 H49B 3.0925 no 2_676
Cl1 H51A 2.9787 no 2_676
Cl2 H35 3.5522 no 2_575
Cl2 H40 2.9621 no 2_675
Cl2 H41B 3.4526 no 1_565
Cl2 H41B 3.1583 no 2_575
Cl2 H44B 3.5746 no .
Cl2 H45B 3.1204 no .
Cl2 H50A 3.3509 no 2_675
Cl2 H52A 3.0611 no 2_675
Cl3 H13 3.5993 no 1_545
Cl3 H14 3.4866 no 1_645
Cl3 H15B 3.5761 no 1_545
Cl3 H24B 3.0865 no 1_645
Cl3 H26A 3.0388 no 1_645
Cl4 H21A 3.3512 no 2_575
Cl4 H21B 3.0898 no 2_575
Cl4 H24A 3.0846 no 2_575
Cl4 H43B 3.5608 no 2_575
Cl4 H44A 3.3991 no 2_575
Cl4 H48B 3.2109 no 2_675
O1 H22A 3.3318 no 2_576
O1 H26A 3.2679 no 2_586
O1 H26B 2.8044 no 2_586
O2 H32 3.5273 no 1_565
O3 H38 2.9304 no 2_665
O4 H52A 3.4952 no 2_665
N2 H3 3.3074 no 2_586
N4 H40 3.3860 no 2_665
C1 H22A 2.9616 no 2_576
C2 H22A 2.7749 no 2_576
C2 H26A 3.0598 no 2_586
C2 H26B 3.2630 no 2_586
C3 H14 3.1753 no 2_586
C3 H20A 3.1626 no 2_576
C3 H21A 3.2871 no 2_576
C3 H22A 2.9278 no 2_576
C3 H26A 3.1838 no 2_586
C3 H26B 3.5939 no 2_586
C3 H32 3.2637 no 2_576
C4 H14 3.2696 no 2_586
C4 H21A 3.0027 no 2_576
C4 H22A 3.2383 no 2_576
C5 H17B 2.9747 no 2_676
C5 H18A 3.5171 no 2_676
C5 H21A 3.5829 no 2_576
C5 H22A 3.4573 no 2_576
C5 H23B 3.4636 no 2_576
C6 H17B 3.0174 no 2_676
C6 H18A 3.4336 no 2_676
C6 H22A 3.3079 no 2_576
C6 H23B 3.5265 no 2_576
C7 H32 3.2096 no 1_565
C7 H39 3.4230 no 1_565
C8 H32 3.3484 no 1_565
C9 H38 3.2577 no 2_675
C9 H44A 3.1402 no .
C10 H35 3.4018 no 2_575
C10 H39 3.5184 no 1_565
C10 H44A 3.4984 no .
C11 H35 3.3436 no 2_575
C11 H39 3.3233 no 1_565
C11 H41A 3.1927 no 1_565
C11 H51A 3.0396 no 1_465
C11 H52A 3.2846 no 1_465
C11 H52B 3.3112 no 1_465
C12 H39 3.2681 no 1_565
C12 H51A 3.1106 no 1_465
C12 H52B 3.5407 no 1_465
C13 H24B 3.2911 no 1_655
C14 H3 3.2015 no 2_586
C14 H32 3.3795 no 1_565
C15 H24B 3.3990 no 1_655
C15 H37 2.9020 no 2_675
C16 H37 3.3052 no 2_675
C16 H46B 3.0280 no .
C17 H5 3.2578 no 2_676
C17 H6 3.2031 no 2_676
C18 H5 3.1943 no 2_676
C18 H6 3.3889 no 2_676
C18 H46A 3.5806 no .
C19 H43A 3.1586 no .
C20 H22B 3.0990 no 2_576
C20 H25B 3.5828 no 2_576
C22 H20B 3.2137 no 2_576
C22 H22B 3.1670 no 2_576
C23 H13 3.1337 no 1_455
C23 H15A 3.3465 no 1_455
C24 H13 3.2038 no 1_455
C24 H15A 3.2150 no 1_455
C25 H20A 3.3623 no 2_576
C25 H31 3.2655 no 2_576
C26 H3 3.5916 no 2_586
C26 H26B 3.5740 no 2_586
C26 H31 3.3008 no 2_576
C27 H18B 3.5771 no .
C27 H19B 3.2869 no .
C28 H38 3.3209 no 2_665
C29 H5 3.5952 no 2_676
C29 H15B 3.2567 no 1_545
C29 H37 3.4892 no 2_665
C30 H15B 3.0955 no 1_545
C30 H18A 3.5070 no .
C31 H15B 3.5166 no 1_545
C31 H18A 3.1650 no .
C31 H25A 3.2300 no 2_576
C32 H3 3.2453 no 2_576
C32 H18A 3.2773 no .
C32 H19B 3.0444 no .
C33 H47A 3.0210 no 2_675
C33 H52A 3.5105 no 2_665
C33 H52B 2.8338 no 2_665
C34 H11 3.5979 no 2_575
C34 H47A 3.3152 no 2_675
C34 H49A 3.5950 no 2_675
C34 H52A 3.3761 no 2_665
C34 H52B 3.1450 no 2_665
C35 H11 3.2692 no 2_575
C35 H44B 3.3407 no 2_575
C35 H48B 3.4160 no 2_675
C35 H49A 3.1400 no 2_675
C35 H52B 3.5484 no 2_665
C36 H48B 2.8483 no 2_675
C36 H49A 3.5295 no 2_675
C37 H15B 3.2741 no 2_675
C37 H16B 3.3175 no 2_675
C37 H29 3.5577 no 2_665
C37 H47A 3.5163 no 2_675
C37 H48B 2.9710 no 2_675
C37 H52B 3.3197 no 2_665
C38 H9 3.3025 no 2_675
C38 H46B 3.5110 no 2_675
C38 H47A 3.1710 no 2_675
C38 H48B 3.5691 no 2_675
C38 H52B 2.8937 no 2_665
C39 H19B 3.2860 no .
C40 H47A 3.4814 no 2_675
C40 H52B 3.4702 no 2_665
C41 H50A 3.1862 no 1_455
C42 H49B 3.4270 no 1_455
C42 H50A 3.3115 no 1_455
C43 H19A 3.4054 no .
C43 H19B 3.3793 no .
C43 H49B 3.2293 no 1_455
C44 H19A 3.5541 no .
C44 H35 3.1964 no 2_575
C45 H9 3.5810 no .
C45 H49A 3.5661 no 2_675
C45 H50A 3.2286 no 2_675
C45 H50B 3.2239 no 2_675
C46 H16B 3.1818 no .
C46 H18B 3.3908 no .
C47 H47B 3.4730 no 2_675
C47 H50B 3.5865 no 2_675
C48 H16B 3.5243 no .
C49 H42A 3.2992 no 1_655
C49 H43B 3.1917 no 1_655
C49 H45A 3.3638 no 2_675
C50 H41A 3.2982 no 1_655
C50 H42A 3.3789 no 1_655
C50 H45A 3.1786 no 2_675
C50 H45B 3.1467 no 2_675
C51 H11 3.1024 no 1_645
C51 H12 3.4001 no 1_645
C51 H41A 3.3803 no 1_655
C52 H11 2.7743 no 1_645
C52 H12 3.5933 no 1_645
H3 N2 3.3074 no 2_586
H3 C14 3.2015 no 2_586
H3 C26 3.5916 no 2_586
H3 C32 3.2453 no 2_576
H3 H14 3.1383 no 2_586
H3 H19B 3.5412 no 2_576
H3 H20A 2.8183 no 2_576
H3 H21A 3.4371 no 2_576
H3 H22A 3.3736 no 2_576
H3 H26A 3.3507 no 2_586
H3 H26B 3.4780 no 2_586
H3 H31 3.3852 no 2_576
H3 H32 2.3778 no 2_576
H5 C17 3.2578 no 2_676
H5 C18 3.1943 no 2_676
H5 C29 3.5952 no 2_676
H5 H17B 2.5185 no 2_676
H5 H18A 2.9517 no 2_676
H5 H18B 2.8791 no 2_676
H5 H29 3.5170 no 2_676
H5 H48A 3.3279 no 2_676
H6 C17 3.2031 no 2_676
H6 C18 3.3889 no 2_676
H6 H17A 3.2541 no 2_676
H6 H17B 2.5787 no 2_676
H6 H18A 2.7469 no 2_676
H6 H23A 2.9542 no 1_655
H6 H25A 3.5090 no 1_655
H9 C38 3.3025 no 2_675
H9 C45 3.5810 no .
H9 H38 2.4412 no 2_675
H9 H40 3.4967 no 2_675
H9 H44A 2.9595 no .
H9 H45B 3.0060 no .
H9 H46B 3.1335 no .
H11 C34 3.5979 no 2_575
H11 C35 3.2692 no 2_575
H11 C51 3.1024 no 1_465
H11 C52 2.7743 no 1_465
H11 H35 3.3155 no 2_575
H11 H41A 3.0317 no 1_565
H11 H41B 3.4228 no 1_565
H11 H51A 2.5244 no 1_465
H11 H52A 2.3470 no 1_465
H11 H52B 2.5959 no 1_465
H12 Cl1 3.1357 no 2_586
H12 C51 3.4001 no 1_465
H12 C52 3.5933 no 1_465
H12 H29 2.7684 no 1_465
H12 H51A 2.6495 no 1_465
H12 H51B 3.5767 no 1_465
H12 H52B 3.0336 no 1_465
H13 Cl3 3.5993 no 1_565
H13 C23 3.1337 no 1_655
H13 C24 3.2038 no 1_655
H13 H23A 2.7327 no 1_655
H13 H23B 2.9927 no 1_655
H13 H24B 2.4858 no 1_655
H14 Cl1 3.5811 no 2_586
H14 Cl3 3.4866 no 1_465
H14 C3 3.1753 no 2_586
H14 C4 3.2696 no 2_586
H14 H3 3.1383 no 2_586
H14 H29 3.2142 no 1_465
H15A C23 3.3465 no 1_655
H15A C24 3.2150 no 1_655
H15A H23A 3.5435 no 1_655
H15A H23B 2.7678 no 1_655
H15A H24A 3.4236 no 1_655
H15A H24B 2.5018 no 1_655
H15A H37 2.7317 no 2_675
H15B Cl3 3.5761 no 1_565
H15B C29 3.2567 no 1_565
H15B C30 3.0955 no 1_565
H15B C31 3.5166 no 1_565
H15B C37 3.2741 no 2_675
H15B H29 3.5158 no 1_565
H15B H37 2.4006 no 2_675
H15B H38 3.4579 no 2_675
H16A H44A 3.5097 no .
H16A H46B 2.8891 no .
H16B C37 3.3175 no 2_675
H16B C46 3.1818 no .
H16B C48 3.5243 no .
H16B H37 2.7447 no 2_675
H16B H46A 3.3300 no .
H16B H46B 2.2979 no .
H16B H48A 3.4328 no .
H16B H48B 2.9099 no .
H17A H6 3.2541 no 2_676
H17A H22A 3.5179 no 2_576
H17A H23A 2.9667 no 2_576
H17B C5 2.9747 no 2_676
H17B C6 3.0174 no 2_676
H17B H5 2.5185 no 2_676
H17B H6 2.5787 no 2_676
H17B H23B 2.8614 no 1_655
H18A C5 3.5171 no 2_676
H18A C6 3.4336 no 2_676
H18A C30 3.5070 no .
H18A C31 3.1650 no .
H18A C32 3.2773 no .
H18A H5 2.9517 no 2_676
H18A H6 2.7469 no 2_676
H18A H23A 3.5850 no 2_576
H18A H25A 3.2671 no 2_576
H18A H31 3.3859 no .
H18A H32 3.5642 no .
H18B C27 3.5771 no .
H18B C46 3.3908 no .
H18B H5 2.8791 no 2_676
H18B H43A 3.3279 no .
H18B H46A 2.7549 no .
H18B H46B 3.1203 no .
H18B H48A 3.1110 no .
H19A C43 3.4054 no .
H19A C44 3.5541 no .
H19A H43A 2.8472 no .
H19A H43B 3.3585 no .
H19A H44A 2.9029 no .
H19A H46A 3.3683 no .
H19A H46B 3.3508 no .
H19B Cl1 3.5842 no 2_576
H19B C27 3.2869 no .
H19B C32 3.0444 no .
H19B C39 3.2860 no .
H19B C43 3.3793 no .
H19B H3 3.5412 no 2_576
H19B H32 2.8231 no .
H19B H39 3.0792 no .
H19B H43A 2.6311 no .
H19B H43B 3.2600 no .
H20A C3 3.1626 no 2_576
H20A C25 3.3623 no 2_576
H20A H3 2.8183 no 2_576
H20A H22B 2.7969 no 2_576
H20A H25A 3.0480 no 2_576
H20A H25B 2.7458 no 2_576
H20A H32 3.4616 no .
H20B C22 3.2137 no 2_576
H20B H22A 3.0457 no 2_576
H20B H22B 2.5829 no 2_576
H20B H23A 3.2907 no 2_576
H20B H25B 3.5575 no 2_576
H21A Cl1 3.0757 no 2_576
H21A Cl4 3.3512 no 2_575
H21A C3 3.2871 no 2_576
H21A C4 3.0027 no 2_576
H21A C5 3.5829 no 2_576
H21A H3 3.4371 no 2_576
H21B Cl4 3.0898 no 2_575
H22A O1 3.3318 no 2_576
H22A C1 2.9616 no 2_576
H22A C2 2.7749 no 2_576
H22A C3 2.9278 no 2_576
H22A C4 3.2383 no 2_576
H22A C5 3.4573 no 2_576
H22A C6 3.3079 no 2_576
H22A H3 3.3736 no 2_576
H22A H17A 3.5179 no 2_576
H22A H20B 3.0457 no 2_576
H22A H22B 3.1323 no 2_576
H22A H25B 3.5497 no 2_576
H22B C20 3.0990 no 2_576
H22B C22 3.1670 no 2_576
H22B H20A 2.7969 no 2_576
H22B H20B 2.5829 no 2_576
H22B H22A 3.1323 no 2_576
H22B H22B 2.4411 no 2_576
H23A H6 2.9542 no 1_455
H23A H13 2.7327 no 1_455
H23A H15A 3.5435 no 1_455
H23A H17A 2.9667 no 2_576
H23A H18A 3.5850 no 2_576
H23A H20B 3.2907 no 2_576
H23B C5 3.4636 no 2_576
H23B C6 3.5265 no 2_576
H23B H13 2.9927 no 1_455
H23B H15A 2.7678 no 1_455
H23B H17B 2.8614 no 1_455
H24A Cl4 3.0846 no 2_575
H24A H15A 3.4236 no 1_455
H24B Cl3 3.0865 no 1_465
H24B C13 3.2911 no 1_455
H24B C15 3.3990 no 1_455
H24B H13 2.4858 no 1_455
H24B H15A 2.5018 no 1_455
H25A C31 3.2300 no 2_576
H25A H6 3.5090 no 1_455
H25A H18A 3.2671 no 2_576
H25A H20A 3.0480 no 2_576
H25A H31 2.5031 no 2_576
H25B C20 3.5828 no 2_576
H25B H20A 2.7458 no 2_576
H25B H20B 3.5575 no 2_576
H25B H22A 3.5497 no 2_576
H26A Cl3 3.0388 no 1_465
H26A O1 3.2679 no 2_586
H26A C2 3.0598 no 2_586
H26A C3 3.1838 no 2_586
H26A H3 3.3507 no 2_586
H26A H31 3.3293 no 2_576
H26B O1 2.8044 no 2_586
H26B C2 3.2630 no 2_586
H26B C3 3.5939 no 2_586
H26B C26 3.5740 no 2_586
H26B H3 3.4780 no 2_586
H26B H26B 2.7203 no 2_586
H26B H31 2.8218 no 2_576
H29 C37 3.5577 no 2_665
H29 H5 3.5170 no 2_676
H29 H12 2.7684 no 1_645
H29 H14 3.2142 no 1_645
H29 H15B 3.5158 no 1_545
H29 H37 3.1924 no 2_665
H31 Pt1 3.2100 no 1_545
H31 C25 3.2655 no 2_576
H31 C26 3.3008 no 2_576
H31 H3 3.3852 no 2_576
H31 H18A 3.3859 no .
H31 H25A 2.5031 no 2_576
H31 H26A 3.3293 no 2_576
H31 H26B 2.8218 no 2_576
H32 Cl1 3.3544 no 2_576
H32 O2 3.5273 no 1_545
H32 C3 3.2637 no 2_576
H32 C7 3.2096 no 1_545
H32 C8 3.3484 no 1_545
H32 C14 3.3795 no 1_545
H32 H3 2.3778 no 2_576
H32 H18A 3.5642 no .
H32 H19B 2.8231 no .
H32 H20A 3.4616 no .
H35 Cl2 3.5522 no 2_575
H35 C10 3.4018 no 2_575
H35 C11 3.3436 no 2_575
H35 C44 3.1964 no 2_575
H35 H11 3.3155 no 2_575
H35 H44A 3.1359 no 2_575
H35 H44B 2.4192 no 2_575
H35 H49A 3.0915 no 2_675
H37 C15 2.9020 no 2_675
H37 C16 3.3052 no 2_675
H37 C29 3.4892 no 2_665
H37 H15A 2.7317 no 2_675
H37 H15B 2.4006 no 2_675
H37 H16B 2.7447 no 2_675
H37 H29 3.1924 no 2_665
H37 H48B 3.1821 no 2_675
H38 O3 2.9304 no 2_665
H38 C9 3.2577 no 2_675
H38 C28 3.3209 no 2_665
H38 H9 2.4412 no 2_675
H38 H15B 3.4579 no 2_675
H38 H45B 3.5072 no 2_675
H38 H46B 3.4046 no 2_675
H38 H47A 3.5616 no 2_675
H38 H52B 3.2179 no 2_665
H39 Cl1 2.9146 no 2_576
H39 C7 3.4230 no 1_545
H39 C10 3.5184 no 1_545
H39 C11 3.3233 no 1_545
H39 C12 3.2681 no 1_545
H39 H19B 3.0792 no .
H40 Pt2 3.3210 no 2_665
H40 Cl2 2.9621 no 2_675
H40 N4 3.3860 no 2_665
H40 H9 3.4967 no 2_675
H40 H45B 3.2338 no 2_675
H41A Cl1 3.4726 no 2_576
H41A C11 3.1927 no 1_545
H41A C50 3.2982 no 1_455
H41A C51 3.3803 no 1_455
H41A H11 3.0317 no 1_545
H41A H49B 3.0341 no 1_455
H41A H50A 2.7121 no 1_455
H41A H51A 2.6696 no 1_455
H41B Cl2 3.4526 no 1_545
H41B Cl2 3.1583 no 2_575
H41B H11 3.4228 no 1_545
H41B H50A 3.1041 no 1_455
H42A C49 3.2992 no 1_455
H42A C50 3.3789 no 1_455
H42A H42A 3.2975 no 2_575
H42A H44B 2.8838 no 2_575
H42A H45A 3.4056 no 2_575
H42A H49A 2.9917 no 1_455
H42A H49B 3.0263 no 1_455
H42A H50A 2.6321 no 1_455
H42B H44B 3.5270 no 2_575
H42B H49A 3.4256 no 2_675
H43A C19 3.1586 no .
H43A H18B 3.3279 no .
H43A H19A 2.8472 no .
H43A H19B 2.6311 no .
H43B Cl1 3.5228 no 2_576
H43B Cl4 3.5608 no 2_575
H43B C49 3.1917 no 1_455
H43B H19A 3.3585 no .
H43B H19B 3.2600 no .
H43B H49A 3.1691 no 1_455
H43B H49B 2.3785 no 1_455
H44A Cl4 3.3991 no 2_575
H44A C9 3.1402 no .
H44A C10 3.4984 no .
H44A H9 2.9595 no .
H44A H16A 3.5097 no .
H44A H19A 2.9029 no .
H44A H35 3.1359 no 2_575
H44B Cl2 3.5746 no .
H44B C35 3.3407 no 2_575
H44B H35 2.4192 no 2_575
H44B H42A 2.8838 no 2_575
H44B H42B 3.5270 no 2_575
H45A C49 3.3638 no 2_675
H45A C50 3.1786 no 2_675
H45A H42A 3.4056 no 2_575
H45A H49A 2.6726 no 2_675
H45A H50A 2.8825 no 2_675
H45A H50B 2.8564 no 2_675
H45B Cl2 3.1204 no .
H45B C50 3.1467 no 2_675
H45B H9 3.0060 no .
H45B H38 3.5072 no 2_675
H45B H40 3.2338 no 2_675
H45B H50A 2.6819 no 2_675
H45B H50B 2.7108 no 2_675
H46A C18 3.5806 no .
H46A H16B 3.3300 no .
H46A H18B 2.7549 no .
H46A H19A 3.3683 no .
H46B C16 3.0280 no .
H46B C38 3.5110 no 2_675
H46B H9 3.1335 no .
H46B H16A 2.8891 no .
H46B H16B 2.2979 no .
H46B H18B 3.1203 no .
H46B H19A 3.3508 no .
H46B H38 3.4046 no 2_675
H47A C33 3.0210 no 2_675
H47A C34 3.3152 no 2_675
H47A C37 3.5163 no 2_675
H47A C38 3.1710 no 2_675
H47A C40 3.4814 no 2_675
H47A H38 3.5616 no 2_675
H47A H47B 2.9801 no 2_675
H47A H50B 2.9436 no 2_675
H47B C47 3.4730 no 2_675
H47B H47A 2.9801 no 2_675
H47B H47B 3.0153 no 2_675
H47B H50B 3.4909 no 2_675
H48A H5 3.3279 no 2_676
H48A H16B 3.4328 no .
H48A H18B 3.1110 no .
H48B Cl4 3.2109 no 2_675
H48B C35 3.4160 no 2_675
H48B C36 2.8483 no 2_675
H48B C37 2.9710 no 2_675
H48B C38 3.5691 no 2_675
H48B H16B 2.9099 no .
H48B H37 3.1821 no 2_675
H49A C34 3.5950 no 2_675
H49A C35 3.1400 no 2_675
H49A C36 3.5295 no 2_675
H49A C45 3.5661 no 2_675
H49A H35 3.0915 no 2_675
H49A H42A 2.9917 no 1_655
H49A H42B 3.4256 no 2_675
H49A H43B 3.1691 no 1_655
H49A H45A 2.6726 no 2_675
H49B Cl1 3.0925 no 2_676
H49B C42 3.4270 no 1_655
H49B C43 3.2293 no 1_655
H49B H41A 3.0341 no 1_655
H49B H42A 3.0263 no 1_655
H49B H43B 2.3785 no 1_655
H50A Cl2 3.3509 no 2_675
H50A C41 3.1862 no 1_655
H50A C42 3.3115 no 1_655
H50A C45 3.2286 no 2_675
H50A H41A 2.7121 no 1_655
H50A H41B 3.1041 no 1_655
H50A H42A 2.6321 no 1_655
H50A H45A 2.8825 no 2_675
H50A H45B 2.6819 no 2_675
H50B C45 3.2239 no 2_675
H50B C47 3.5865 no 2_675
H50B H45A 2.8564 no 2_675
H50B H45B 2.7108 no 2_675
H50B H47A 2.9436 no 2_675
H50B H47B 3.4909 no 2_675
H51A Cl1 2.9787 no 2_676
H51A C11 3.0396 no 1_645
H51A C12 3.1106 no 1_645
H51A H11 2.5244 no 1_645
H51A H12 2.6495 no 1_645
H51A H41A 2.6696 no 1_655
H51B H12 3.5767 no 1_645
H52A Cl2 3.0611 no 2_675
H52A O4 3.4952 no 2_665
H52A C11 3.2846 no 1_645
H52A C33 3.5105 no 2_665
H52A C34 3.3761 no 2_665
H52A H11 2.3470 no 1_645
H52B C11 3.3112 no 1_645
H52B C12 3.5407 no 1_645
H52B C33 2.8338 no 2_665
H52B C34 3.1450 no 2_665
H52B C35 3.5484 no 2_665
H52B C37 3.3197 no 2_665
H52B C38 2.8937 no 2_665
H52B C40 3.4702 no 2_665
H52B H11 2.5959 no 1_645
H52B H12 3.0336 no 1_645
H52B H38 3.2179 no 2_665

loop_
_geom_torsion_atom_site_label_1
_geom_torsion_atom_site_label_2
_geom_torsion_atom_site_label_3
_geom_torsion_atom_site_label_4
_geom_torsion
_geom_torsion_publ_flag
O1 Pt1 N1 C13 -2.61(19) no
O1 Pt1 N1 C15 176.02(16) no
N1 Pt1 O1 C2 -0.97(18) no
O1 Pt1 N2 C14 173.4(2) no
O1 Pt1 N2 C26 -10.59(17) no
N2 Pt1 O1 C2 179.64(18) no
O2 Pt1 N1 C13 176.98(19) no
O2 Pt1 N1 C15 -4.40(16) no
N1 Pt1 O2 C8 -174.98(19) no
O2 Pt1 N2 C14 -6.2(2) no
O2 Pt1 N2 C26 169.82(17) no
N2 Pt1 O2 C8 4.42(19) no
O3 Pt2 N3 C39 0.3(2) no
O3 Pt2 N3 C41 177.32(17) no
N3 Pt2 O3 C28 -2.91(19) no
O3 Pt2 N4 C40 172.1(2) no
O3 Pt2 N4 C52 -9.33(17) no
N4 Pt2 O3 C28 176.55(19) no
O4 Pt2 N3 C39 179.0(2) no
O4 Pt2 N3 C41 -4.03(18) no
N3 Pt2 O4 C34 -178.3(2) no
O4 Pt2 N4 C40 -6.5(2) no
O4 Pt2 N4 C52 172.02(17) no
N4 Pt2 O4 C34 2.3(2) no
Pt1 O1 C2 C1 3.4(4) no
Pt1 O1 C2 C3 -174.90(15) no
Pt1 O2 C8 C7 0.3(4) no
Pt1 O2 C8 C9 -178.74(15) no
Pt2 O3 C28 C27 3.2(4) no
Pt2 O3 C28 C29 -176.00(15) no
Pt2 O4 C34 C33 3.4(5) no
Pt2 O4 C34 C35 -176.36(16) no
Pt1 N1 C13 C1 4.2(5) no
Pt1 N1 C15 C16 -72.7(3) no
C13 N1 C15 C16 106.0(3) no
C15 N1 C13 C1 -174.5(3) no
Pt1 N2 C14 C7 3.8(5) no
Pt1 N2 C26 C25 -72.3(3) no
C14 N2 C26 C25 104.0(3) no
C26 N2 C14 C7 -172.4(3) no
Pt2 N3 C39 C27 2.2(5) no
Pt2 N3 C41 C42 -73.2(3) no
C39 N3 C41 C42 104.0(3) no
C41 N3 C39 C27 -175.0(3) no
Pt2 N4 C40 C33 5.8(5) no
Pt2 N4 C52 C51 -70.3(3) no
C40 N4 C52 C51 108.4(3) no
C52 N4 C40 C33 -172.8(3) no
C2 C1 C6 C5 2.1(5) no
C6 C1 C2 O1 179.7(3) no
C6 C1 C2 C3 -2.0(5) no
C2 C1 C13 N1 -1.7(5) no
C13 C1 C2 O1 -2.5(5) no
C13 C1 C2 C3 175.8(3) no
C6 C1 C13 N1 176.1(3) no
C13 C1 C6 C5 -175.8(3) no
O1 C2 C3 C4 178.7(3) no
C1 C2 C3 C4 0.3(5) no
C2 C3 C4 Cl1 -176.8(3) no
C2 C3 C4 C5 1.5(5) no
Cl1 C4 C5 C6 176.9(2) no
C3 C4 C5 C6 -1.4(5) no
C4 C5 C6 C1 -0.4(5) no
C8 C7 C12 C11 -0.4(5) no
C12 C7 C8 O2 179.9(3) no
C12 C7 C8 C9 -1.1(4) no
C8 C7 C14 N2 3.0(5) no
C14 C7 C8 O2 -5.3(5) no
C14 C7 C8 C9 173.7(3) no
C12 C7 C14 N2 177.8(3) no
C14 C7 C12 C11 -175.6(3) no
O2 C8 C9 C10 -179.2(3) no
C7 C8 C9 C10 1.7(5) no
C8 C9 C10 Cl2 -179.9(3) no
C8 C9 C10 C11 -0.9(5) no
Cl2 C10 C11 C12 178.4(2) no
C9 C10 C11 C12 -0.6(5) no
C10 C11 C12 C7 1.3(5) no
N1 C15 C16 C17 -58.9(3) no
C15 C16 C17 C18 170.7(2) no
C16 C17 C18 C19 -62.3(4) no
C17 C18 C19 C20 -64.2(4) no
C18 C19 C20 C21 162.5(3) no
C19 C20 C21 C22 175.3(3) no
C20 C21 C22 C23 168.6(3) no
C21 C22 C23 C24 -64.2(4) no
C22 C23 C24 C25 -61.3(4) no
C23 C24 C25 C26 169.5(2) no
C24 C25 C26 N2 -61.9(3) no
C28 C27 C32 C31 1.0(5) no
C32 C27 C28 O3 179.5(3) no
C32 C27 C28 C29 -1.3(4) no
C28 C27 C39 N3 -2.8(5) no
C39 C27 C28 O3 -0.2(5) no
C39 C27 C28 C29 178.9(3) no
C32 C27 C39 N3 177.5(3) no
C39 C27 C32 C31 -179.2(3) no
O3 C28 C29 C30 -179.3(3) no
C27 C28 C29 C30 1.4(5) no
C28 C29 C30 Cl3 179.5(3) no
C28 C29 C30 C31 -1.2(5) no
Cl3 C30 C31 C32 -179.8(2) no
C29 C30 C31 C32 0.8(5) no
C30 C31 C32 C27 -0.7(5) no
C34 C33 C38 C37 3.9(5) no
C38 C33 C34 O4 175.5(3) no
C38 C33 C34 C35 -4.8(5) no
C34 C33 C40 N4 1.3(5) no
C40 C33 C34 O4 -6.4(5) no
C40 C33 C34 C35 173.3(3) no
C38 C33 C40 N4 179.5(3) no
C40 C33 C38 C37 -174.3(3) no
O4 C34 C35 C36 -177.9(3) no
C33 C34 C35 C36 2.4(5) no
C34 C35 C36 Cl4 -177.3(3) no
C34 C35 C36 C37 1.3(5) no
Cl4 C36 C37 C38 176.3(2) no
C35 C36 C37 C38 -2.3(5) no
C36 C37 C38 C33 -0.4(5) no
N3 C41 C42 C43 -61.9(3) no
C41 C42 C43 C44 168.9(2) no
C42 C43 C44 C45 -63.1(4) no
C43 C44 C45 C46 -61.6(4) no
C44 C45 C46 C47 166.6(3) no
C45 C46 C47 C48 177.6(3) no
C46 C47 C48 C49 168.1(3) no
C47 C48 C49 C50 -65.8(4) no
C48 C49 C50 C51 -63.5(4) no
C49 C50 C51 C52 169.1(2) no
C50 C51 C52 N4 -61.4(3) no
